data_1560473
loop_
_publ_author_name
'Chen, Wen-Hua'
'Yan, Hao-Jie'
'Chen, Hui'
'Liu, Rui-Heng'
'Li, Ai-Min'
'Wang, Guo'
'Wan, Chong-Qing'

_publ_section_title
;
 Structure and properties of silver sulfate complexes derived from
 dipyridyl methylthio ligands with secondary donor site
;
_journal_name_full 'Journal of Solid State Chemistry'
_journal_page_first 24
_journal_page_last 31
_journal_paper_doi 10.1016/j.jssc.2017.03.012
_journal_volume 250
_journal_year 2017
_chemical_formula_sum 'C33 H30 Ag3 Cl N6 O8.5 S4'
_chemical_formula_weight 1133.93
_space_group_crystal_system triclinic
_space_group_IT_number 2
_space_group_name_Hall '-P 1'
_space_group_name_H-M_alt 'P -1'
_atom_sites_solution_hydrogens geom
_cell_angle_alpha 72.909(4)
_cell_angle_beta 81.600(4)
_cell_angle_gamma 80.627(4)
_cell_formula_units_Z 2
_cell_length_a 9.5865(6)
_cell_length_b 14.4713(10)
_cell_length_c 18.8006(13)
_cell_measurement_reflns_used 365
_cell_measurement_temperature 296(2)
_cell_measurement_theta_max 28.046
_cell_measurement_theta_min 2.893
_cell_volume 2446.4(3)
_computing_cell_refinement 'Bruker SAINT'
_computing_data_collection 'Bruker APEX2'
_computing_data_reduction 'Bruker SAINT'
_computing_molecular_graphics 'Bruker SHELXTL'
_computing_publication_material 'Bruker SHELXTL'
_computing_structure_refinement 'SHELXL-2013 (Sheldrick, 2013)'
_computing_structure_solution 'SHELXS-2013 (Sheldrick, 2013)'
_diffrn_ambient_temperature 296(2)
_diffrn_measured_fraction_theta_full 0.995
_diffrn_measured_fraction_theta_max 0.985
_diffrn_measurement_device_type 'Bruker APEX-II CCD'
_diffrn_measurement_method '\f and \w scans'
_diffrn_radiation_type MoK\a
_diffrn_radiation_wavelength 0.71073
_diffrn_reflns_av_R_equivalents 0.0389
_diffrn_reflns_av_unetI/netI 0.0406
_diffrn_reflns_Laue_measured_fraction_full 0.995
_diffrn_reflns_Laue_measured_fraction_max 0.985
_diffrn_reflns_limit_h_max 12
_diffrn_reflns_limit_h_min -12
_diffrn_reflns_limit_k_max 18
_diffrn_reflns_limit_k_min -19
_diffrn_reflns_limit_l_max 24
_diffrn_reflns_limit_l_min -24
_diffrn_reflns_number 35526
_diffrn_reflns_point_group_measured_fraction_full 0.995
_diffrn_reflns_point_group_measured_fraction_max 0.985
_diffrn_reflns_theta_full 25.242
_diffrn_reflns_theta_max 28.046
_diffrn_reflns_theta_min 2.893
_exptl_absorpt_coefficient_mu 1.462
_exptl_absorpt_correction_T_max 0.7456
_exptl_absorpt_correction_T_min 0.6329
_exptl_absorpt_correction_type multi-scan
_exptl_absorpt_process_details SADABS
_exptl_crystal_colour Colorless
_exptl_crystal_density_diffrn 1.539
_exptl_crystal_description Block
_exptl_crystal_F_000 1120
_exptl_crystal_size_max 0.35
_exptl_crystal_size_mid 0.30
_exptl_crystal_size_min 0.25
_refine_diff_density_max 0.916
_refine_diff_density_min -0.774
_refine_diff_density_rms 0.121
_refine_ls_extinction_coef .
_refine_ls_extinction_method none
_refine_ls_goodness_of_fit_ref 1.070
_refine_ls_hydrogen_treatment constr
_refine_ls_matrix_type full
_refine_ls_number_parameters 523
_refine_ls_number_reflns 11702
_refine_ls_number_restraints 0
_refine_ls_restrained_S_all 1.070
_refine_ls_R_factor_all 0.0968
_refine_ls_R_factor_gt 0.0629
_refine_ls_shift/su_max 0.000
_refine_ls_shift/su_mean 0.000
_refine_ls_structure_factor_coef Fsqd
_refine_ls_weighting_details 'w=1/[\s^2^(Fo^2^)+(0.1337P)^2^+0.0108P] where P=(Fo^2^+2Fc^2^)/3'
_refine_ls_weighting_scheme calc
_refine_ls_wR_factor_gt 0.2017
_refine_ls_wR_factor_ref 0.2312
_reflns_Friedel_coverage 0.000
_reflns_Friedel_fraction_full .
_reflns_Friedel_fraction_max .
_reflns_number_gt 7285
_reflns_number_total 11702
_reflns_threshold_expression 'I > 2\s(I)'
_cod_data_source_file 1.cif
_cod_data_source_block 1
_cod_depositor_comments
;
The following automatic conversions were performed:

data item '_exptl_absorpt_correction_type' value 'Multi-Scan' was
changed to 'multi-scan' in accordance with the built-in table derived
from the CIF Core dictionary named 'cif_core.dic' version 2.4.5 last
updated on 2014-11-21.

Automatic conversion script
Id: cif_fix_values 8369 2020-08-20 11:38:08Z andrius 
;
_cod_original_formula_sum 'C33 H30 Ag3 Cl N6 O8.50 S4'
_cod_database_code 1560473
_shelx_space_group_comment
;
The symmetry employed for this shelxl refinement is uniquely defined
by the following loop, which should always be used as a source of
symmetry information in preference to the above space-group names.
They are only intended as comments.
;

loop_
_space_group_symop_operation_xyz
'x, y, z'
'-x, -y, -z'

loop_
_atom_site_label
_atom_site_type_symbol
_atom_site_fract_x
_atom_site_fract_y
_atom_site_fract_z
_atom_site_U_iso_or_equiv
_atom_site_adp_type
_atom_site_occupancy
_atom_site_site_symmetry_order
_atom_site_calc_flag
_atom_site_refinement_flags_posn
_atom_site_refinement_flags_adp
_atom_site_refinement_flags_occupancy
_atom_site_disorder_assembly
_atom_site_disorder_group
Ag1 Ag 0.90832(5) 0.15358(4) 0.29181(3) 0.07151(19) Uani 1 1 d . . . . .
Ag2 Ag 1.12826(5) 0.29887(4) 0.19231(3) 0.0812(2) Uani 1 1 d . . . . .
Ag3 Ag 0.88231(5) -0.06197(3) 0.06229(3) 0.0746(2) Uani 1 1 d . . . . .
S1 S 0.38915(18) 0.48300(11) 0.13137(10) 0.0724(5) Uani 1 1 d . . . . .
S2 S 1.3526(2) -0.04432(16) 0.60022(11) 0.0889(6) Uani 1 1 d . . . . .
S3 S 0.31912(18) 0.34067(11) 0.00034(10) 0.0698(5) Uani 1 1 d . . . . .
S4 S 1.04775(15) 0.07316(10) 0.15049(8) 0.0562(3) Uani 1 1 d . . . . .
O1 O 0.9170(5) 0.0525(4) 0.2027(3) 0.0917(15) Uani 1 1 d . . . . .
O2 O 1.0630(7) 0.1758(4) 0.1363(3) 0.1035(18) Uani 1 1 d . . . . .
O3 O 1.1701(6) 0.0131(4) 0.1830(3) 0.1031(17) Uani 1 1 d . . . . .
O4 O 1.0349(5) 0.0538(3) 0.0803(2) 0.0755(12) Uani 1 1 d . . . . .
N1 N 0.7538(5) 0.2672(3) 0.2371(3) 0.0568(11) Uani 1 1 d . . . . .
N2 N 0.0371(5) 0.8081(3) 0.0934(3) 0.0628(12) Uani 1 1 d . . . . .
N3 N 1.0504(5) 0.0681(4) 0.3728(3) 0.0701(14) Uani 1 1 d . . . . .
N4 N 1.7151(5) -0.2192(4) 0.7331(3) 0.0604(12) Uani 1 1 d . . . . .
N5 N 0.6853(5) 0.0346(3) 0.0384(3) 0.0570(11) Uani 1 1 d . . . . .
N6 N 0.0104(5) 0.5808(3) -0.1306(2) 0.0550(10) Uani 1 1 d . . . . .
C1 C 0.6800(6) 0.2522(4) 0.1861(3) 0.0533(12) Uani 1 1 d . . . . .
H1A H 0.7039 0.1944 0.1725 0.064 Uiso 1 1 calc R U . . .
C2 C 0.5717(6) 0.3184(4) 0.1535(3) 0.0565(13) Uani 1 1 d . . . . .
H2A H 0.5246 0.3049 0.1185 0.068 Uiso 1 1 calc R U . . .
C3 C 0.5328(5) 0.4043(4) 0.1726(3) 0.0536(12) Uani 1 1 d . . . . .
C4 C 0.6080(6) 0.4214(4) 0.2242(3) 0.0628(14) Uani 1 1 d . . . . .
H4A H 0.5877 0.4797 0.2372 0.075 Uiso 1 1 calc R U . . .
C5 C 0.7123(6) 0.3515(4) 0.2555(3) 0.0621(14) Uani 1 1 d . . . . .
H5A H 0.7577 0.3627 0.2921 0.075 Uiso 1 1 calc R U . . .
C6 C 0.3864(7) 0.5890(4) 0.1634(4) 0.0734(18) Uani 1 1 d . . . . .
H6A H 0.3808 0.5700 0.2176 0.088 Uiso 1 1 calc R U . . .
H6B H 0.4738 0.6176 0.1439 0.088 Uiso 1 1 calc R U . . .
C7 C 0.2619(6) 0.6627(4) 0.1380(3) 0.0607(14) Uani 1 1 d . . . . .
C8 C 0.2365(6) 0.6990(4) 0.0625(4) 0.0612(14) Uani 1 1 d . . . . .
H8A H 0.2943 0.6749 0.0260 0.073 Uiso 1 1 calc R U . . .
C9 C 0.1245(6) 0.7709(4) 0.0435(3) 0.0575(13) Uani 1 1 d . . . . .
H9A H 0.1086 0.7949 -0.0066 0.069 Uiso 1 1 calc R U . . .
C10 C 0.0599(8) 0.7699(5) 0.1649(4) 0.087(2) Uani 1 1 d . . . . .
H10A H -0.0019 0.7920 0.2011 0.105 Uiso 1 1 calc R U . . .
C11 C 0.1704(9) 0.6996(5) 0.1871(4) 0.089(2) Uani 1 1 d . . . . .
H11A H 0.1828 0.6765 0.2377 0.106 Uiso 1 1 calc R U . . .
C12 C 1.0902(7) 0.1051(5) 0.4213(4) 0.0743(17) Uani 1 1 d . . . . .
H12A H 1.0565 0.1693 0.4206 0.089 Uiso 1 1 calc R U . . .
C13 C 1.1832(7) 0.0497(5) 0.4747(4) 0.0733(17) Uani 1 1 d . . . . .
H13A H 1.2096 0.0777 0.5085 0.088 Uiso 1 1 calc R U . . .
C14 C 1.2328(6) -0.0417(5) 0.4767(3) 0.0628(14) Uani 1 1 d . . . . .
C15 C 1.1915(7) -0.0816(5) 0.4261(4) 0.0798(19) Uani 1 1 d . . . . .
H15A H 1.2246 -0.1458 0.4266 0.096 Uiso 1 1 calc R U . . .
C16 C 1.1020(7) -0.0261(5) 0.3754(4) 0.0757(18) Uani 1 1 d . . . . .
H16A H 1.0752 -0.0535 0.3413 0.091 Uiso 1 1 calc R U . . .
C17 C 1.3353(7) -0.1123(6) 0.5351(4) 0.0781(19) Uani 1 1 d . . . . .
H17A H 1.4273 -0.1292 0.5097 0.094 Uiso 1 1 calc R U . . .
H17B H 1.2944 -0.1718 0.5612 0.094 Uiso 1 1 calc R U . . .
C18 C 1.4967(7) -0.1167(5) 0.6466(3) 0.0677(16) Uani 1 1 d . . . . .
C19 C 1.5532(6) -0.0776(5) 0.6926(3) 0.0675(16) Uani 1 1 d . . . . .
H19A H 1.5174 -0.0152 0.6962 0.081 Uiso 1 1 calc R U . . .
C20 C 1.6604(6) -0.1292(5) 0.7326(3) 0.0610(14) Uani 1 1 d . . . . .
H20A H 1.6981 -0.0993 0.7617 0.073 Uiso 1 1 calc R U . . .
C21 C 1.6604(7) -0.2595(5) 0.6904(4) 0.0722(17) Uani 1 1 d . . . . .
H21A H 1.6940 -0.3238 0.6914 0.087 Uiso 1 1 calc R U . . .
C22 C 1.5536(7) -0.2098(5) 0.6433(3) 0.0681(16) Uani 1 1 d . . . . .
H22A H 1.5227 -0.2387 0.6113 0.082 Uiso 1 1 calc R U . . .
C23 C 0.6557(6) 0.0690(4) -0.0340(4) 0.0601(14) Uani 1 1 d . . . . .
H23A H 0.7186 0.0497 -0.0710 0.072 Uiso 1 1 calc R U . . .
C24 C 0.5352(6) 0.1317(4) -0.0537(3) 0.0549(13) Uani 1 1 d . . . . .
H24A H 0.5186 0.1546 -0.1038 0.066 Uiso 1 1 calc R U . . .
C25 C 0.4376(5) 0.1612(4) 0.0000(3) 0.0521(12) Uani 1 1 d . . . . .
C26 C 0.4696(6) 0.1244(4) 0.0737(3) 0.0628(14) Uani 1 1 d . . . . .
H26A H 0.4075 0.1411 0.1122 0.075 Uiso 1 1 calc R U . . .
C27 C 0.5934(7) 0.0634(4) 0.0894(4) 0.0676(16) Uani 1 1 d . . . . .
H27A H 0.6136 0.0410 0.1390 0.081 Uiso 1 1 calc R U . . .
C28 C 0.3039(6) 0.2269(4) -0.0208(4) 0.0601(14) Uani 1 1 d . . . . .
H28A H 0.2216 0.1981 0.0082 0.072 Uiso 1 1 calc R U . . .
H28B H 0.2947 0.2389 -0.0735 0.072 Uiso 1 1 calc R U . . .
C29 C 0.1972(5) 0.4283(4) -0.0511(3) 0.0516(12) Uani 1 1 d . . . . .
C30 C 0.1171(6) 0.4146(4) -0.1034(3) 0.0578(13) Uani 1 1 d . . . . .
H30A H 0.1238 0.3539 -0.1120 0.069 Uiso 1 1 calc R U . . .
C31 C 0.0295(6) 0.4916(4) -0.1412(3) 0.0630(14) Uani 1 1 d . . . . .
H31A H -0.0204 0.4817 -0.1767 0.076 Uiso 1 1 calc R U . . .
C32 C 0.0859(6) 0.5924(4) -0.0803(3) 0.0538(12) Uani 1 1 d . . . . .
H32A H 0.0752 0.6535 -0.0719 0.065 Uiso 1 1 calc R U . . .
C33 C 0.1782(6) 0.5199(4) -0.0405(3) 0.0548(12) Uani 1 1 d . . . . .
H33A H 0.2281 0.5325 -0.0062 0.066 Uiso 1 1 calc R U . . .
O1W O 1.3615(12) -0.1402(7) 0.2520(6) 0.199(4) Uani 1 1 d . . . . .
O2W O 0.8013(11) -0.1070(6) 0.2699(6) 0.210(5) Uani 1 1 d . . . . .
O3W O 0.842(3) 0.6035(13) 0.3153(12) 0.254(13) Uani 0.5 1 d . . P . .
O4W O 0.905(3) 0.3220(14) 0.4112(17) 0.283(17) Uani 0.5 1 d . . P . .
O5W O 1.063(3) 0.458(2) 0.3193(9) 0.377(17) Uani 0.75 1 d . . P . .
O6W O 1.246(5) -0.2950(17) 0.3611(12) 0.20(2) Uani 0.25 1 d . . P . .
O7W O 0.944(3) -0.2587(18) 0.3664(11) 0.258(13) Uani 0.5 1 d . . P . .
Cl1 Cl 1.6583(12) -0.2232(12) 0.2081(5) 0.526(8) Uani 1 1 d . . . . .

loop_
_atom_site_aniso_label
_atom_site_aniso_U_11
_atom_site_aniso_U_22
_atom_site_aniso_U_33
_atom_site_aniso_U_23
_atom_site_aniso_U_13
_atom_site_aniso_U_12
Ag1 0.0602(3) 0.0804(4) 0.0616(3) -0.0064(2) -0.0255(2) 0.0186(2)
Ag2 0.0646(3) 0.0804(4) 0.0819(4) 0.0049(3) -0.0329(3) 0.0100(3)
Ag3 0.0635(3) 0.0532(3) 0.1058(4) -0.0217(3) -0.0318(3) 0.0164(2)
S1 0.0719(10) 0.0533(8) 0.0951(11) -0.0192(8) -0.0479(9) 0.0156(7)
S2 0.0912(13) 0.0957(14) 0.0814(11) -0.0249(10) -0.0382(10) 0.0106(10)
S3 0.0697(10) 0.0500(8) 0.0979(11) -0.0268(8) -0.0441(8) 0.0129(7)
S4 0.0563(8) 0.0508(7) 0.0626(8) -0.0156(6) -0.0182(6) 0.0009(6)
O1 0.081(3) 0.092(4) 0.098(4) -0.032(3) 0.019(3) -0.015(3)
O2 0.137(5) 0.067(3) 0.119(4) -0.040(3) -0.005(4) -0.030(3)
O3 0.082(3) 0.132(5) 0.097(4) -0.039(3) -0.046(3) 0.030(3)
O4 0.085(3) 0.080(3) 0.069(3) -0.029(2) -0.027(2) 0.003(2)
N1 0.050(2) 0.057(3) 0.059(3) -0.008(2) -0.024(2) 0.008(2)
N2 0.066(3) 0.039(2) 0.081(3) -0.012(2) -0.031(2) 0.012(2)
N3 0.049(3) 0.087(4) 0.053(3) 0.005(3) -0.015(2) 0.013(2)
N4 0.054(3) 0.066(3) 0.056(3) -0.004(2) -0.023(2) -0.003(2)
N5 0.054(3) 0.043(2) 0.075(3) -0.018(2) -0.022(2) 0.0063(19)
N6 0.052(3) 0.052(3) 0.058(2) -0.009(2) -0.020(2) 0.003(2)
C1 0.051(3) 0.048(3) 0.058(3) -0.009(2) -0.018(2) 0.000(2)
C2 0.056(3) 0.044(3) 0.069(3) -0.011(2) -0.024(3) -0.001(2)
C3 0.045(3) 0.051(3) 0.062(3) -0.012(2) -0.018(2) 0.007(2)
C4 0.058(3) 0.058(3) 0.075(4) -0.022(3) -0.028(3) 0.009(3)
C5 0.059(3) 0.055(3) 0.076(4) -0.017(3) -0.032(3) 0.004(3)
C6 0.066(4) 0.058(3) 0.100(5) -0.022(3) -0.044(3) 0.014(3)
C7 0.068(4) 0.042(3) 0.075(4) -0.016(3) -0.028(3) 0.004(2)
C8 0.058(3) 0.042(3) 0.085(4) -0.018(3) -0.015(3) -0.003(2)
C9 0.059(3) 0.040(3) 0.070(3) -0.008(2) -0.022(3) 0.000(2)
C10 0.092(5) 0.085(5) 0.080(4) -0.029(4) -0.028(4) 0.033(4)
C11 0.105(6) 0.081(5) 0.076(4) -0.027(4) -0.032(4) 0.031(4)
C12 0.072(4) 0.079(4) 0.069(4) -0.012(3) -0.021(3) -0.003(3)
C13 0.073(4) 0.080(4) 0.068(4) -0.020(3) -0.024(3) 0.001(3)
C14 0.058(3) 0.073(4) 0.049(3) -0.005(3) -0.014(2) 0.001(3)
C15 0.080(5) 0.075(4) 0.070(4) 0.003(3) -0.025(3) 0.006(3)
C16 0.073(4) 0.084(5) 0.063(4) -0.007(3) -0.029(3) 0.003(3)
C17 0.065(4) 0.108(5) 0.065(4) -0.029(4) -0.032(3) 0.010(3)
C18 0.060(4) 0.076(4) 0.055(3) 0.005(3) -0.023(3) -0.004(3)
C19 0.061(4) 0.063(4) 0.069(4) -0.002(3) -0.021(3) 0.000(3)
C20 0.053(3) 0.072(4) 0.053(3) -0.003(3) -0.017(2) -0.007(3)
C21 0.074(4) 0.068(4) 0.078(4) -0.014(3) -0.024(3) -0.014(3)
C22 0.065(4) 0.081(4) 0.062(3) -0.019(3) -0.017(3) -0.012(3)
C23 0.048(3) 0.049(3) 0.086(4) -0.024(3) -0.012(3) 0.001(2)
C24 0.060(3) 0.044(3) 0.062(3) -0.014(2) -0.014(2) -0.002(2)
C25 0.045(3) 0.038(3) 0.073(3) -0.016(2) -0.012(2) 0.000(2)
C26 0.071(4) 0.053(3) 0.064(3) -0.024(3) -0.010(3) 0.010(3)
C27 0.074(4) 0.061(4) 0.070(4) -0.021(3) -0.027(3) 0.010(3)
C28 0.047(3) 0.045(3) 0.088(4) -0.015(3) -0.021(3) 0.001(2)
C29 0.048(3) 0.047(3) 0.059(3) -0.013(2) -0.014(2) 0.001(2)
C30 0.059(3) 0.049(3) 0.071(3) -0.023(3) -0.013(3) -0.003(2)
C31 0.061(3) 0.063(4) 0.068(3) -0.015(3) -0.029(3) -0.002(3)
C32 0.052(3) 0.044(3) 0.064(3) -0.014(2) -0.013(2) 0.001(2)
C33 0.054(3) 0.045(3) 0.065(3) -0.013(2) -0.022(2) 0.000(2)
O1W 0.241(11) 0.167(8) 0.191(9) -0.072(7) -0.062(8) 0.048(7)
O2W 0.222(9) 0.130(6) 0.286(12) -0.100(7) 0.116(8) -0.093(7)
O3W 0.40(3) 0.109(13) 0.185(19) -0.006(12) 0.08(2) -0.011(18)
O4W 0.38(4) 0.145(17) 0.39(3) -0.13(2) -0.29(3) 0.11(2)
O5W 0.46(3) 0.49(4) 0.134(13) -0.118(19) -0.103(17) 0.19(3)
O6W 0.48(6) 0.067(14) 0.056(12) -0.009(10) -0.09(2) -0.03(2)
O7W 0.42(4) 0.21(2) 0.129(15) -0.001(15) -0.054(19) -0.06(2)
Cl1 0.492(15) 0.75(2) 0.301(11) 0.002(12) -0.149(10) -0.142(15)

loop_
_atom_type_symbol
_atom_type_description
_atom_type_scat_dispersion_real
_atom_type_scat_dispersion_imag
_atom_type_scat_source
C C 0.0033 0.0016 'International Tables Vol C Tables 4.2.6.8 and 6.1.1.4'
H H 0.0000 0.0000 'International Tables Vol C Tables 4.2.6.8 and 6.1.1.4'
Ag Ag -0.8971 1.1015 'International Tables Vol C Tables 4.2.6.8 and 6.1.1.4'
N N 0.0061 0.0033 'International Tables Vol C Tables 4.2.6.8 and 6.1.1.4'
O O 0.0106 0.0060 'International Tables Vol C Tables 4.2.6.8 and 6.1.1.4'
S S 0.1246 0.1234 'International Tables Vol C Tables 4.2.6.8 and 6.1.1.4'
Cl Cl 0.1484 0.1585 'International Tables Vol C Tables 4.2.6.8 and 6.1.1.4'

loop_
_geom_angle_atom_site_label_1
_geom_angle_atom_site_label_2
_geom_angle_atom_site_label_3
_geom_angle
_geom_angle_site_symmetry_1
_geom_angle_site_symmetry_3
N1 Ag1 N3 160.9(2) . .
N1 Ag1 O1 94.76(18) . .
N3 Ag1 O1 104.2(2) . .
N1 Ag1 Ag2 82.81(13) . .
N3 Ag1 Ag2 96.79(15) . .
O1 Ag1 Ag2 97.18(11) . .
N4 Ag2 N6 159.97(19) 2_856 2_665
N4 Ag2 O2 105.1(2) 2_856 .
N6 Ag2 O2 94.87(18) 2_665 .
N4 Ag2 Ag1 88.00(13) 2_856 .
N6 Ag2 Ag1 102.52(13) 2_665 .
O2 Ag2 Ag1 62.43(14) . .
N5 Ag3 N2 162.84(18) . 1_645
N5 Ag3 O4 100.81(15) . .
N2 Ag3 O4 95.45(16) 1_645 .
N5 Ag3 Ag3 101.45(13) . 2_755
N2 Ag3 Ag3 92.86(14) 1_645 2_755
O4 Ag3 Ag3 51.75(10) . 2_755
C3 S1 C6 102.8(3) . .
C18 S2 C17 100.9(3) . .
C29 S3 C28 105.3(2) . .
O3 S4 O4 109.3(3) . .
O3 S4 O2 110.0(4) . .
O4 S4 O2 109.2(3) . .
O3 S4 O1 110.2(3) . .
O4 S4 O1 109.8(3) . .
O2 S4 O1 108.2(3) . .
S4 O1 Ag1 105.0(3) . .
S4 O2 Ag2 144.0(4) . .
S4 O4 Ag3 126.2(3) . .
C5 N1 C1 115.6(4) . .
C5 N1 Ag1 124.1(4) . .
C1 N1 Ag1 120.0(4) . .
C10 N2 C9 116.7(5) . .
C10 N2 Ag3 119.3(4) . 1_465
C9 N2 Ag3 123.5(4) . 1_465
C12 N3 C16 117.6(5) . .
C12 N3 Ag1 121.1(5) . .
C16 N3 Ag1 121.3(4) . .
C20 N4 C21 116.5(5) . .
C20 N4 Ag2 120.7(4) . 2_856
C21 N4 Ag2 122.5(4) . 2_856
C27 N5 C23 117.5(5) . .
C27 N5 Ag3 124.3(4) . .
C23 N5 Ag3 118.2(4) . .
C32 N6 C31 116.0(4) . .
C32 N6 Ag2 120.9(4) . 2_665
C31 N6 Ag2 123.1(3) . 2_665
N1 C1 C2 123.1(5) . .
N1 C1 H1A 118.4 . .
C2 C1 H1A 118.4 . .
C3 C2 C1 120.1(5) . .
C3 C2 H2A 120.0 . .
C1 C2 H2A 120.0 . .
C2 C3 C4 117.6(5) . .
C2 C3 S1 117.5(4) . .
C4 C3 S1 124.9(4) . .
C5 C4 C3 119.1(5) . .
C5 C4 H4A 120.4 . .
C3 C4 H4A 120.4 . .
N1 C5 C4 124.4(5) . .
N1 C5 H5A 117.8 . .
C4 C5 H5A 117.8 . .
C7 C6 S1 110.6(4) . .
C7 C6 H6A 109.5 . .
S1 C6 H6A 109.5 . .
C7 C6 H6B 109.5 . .
S1 C6 H6B 109.5 . .
H6A C6 H6B 108.1 . .
C11 C7 C8 116.6(5) . .
C11 C7 C6 120.9(6) . .
C8 C7 C6 122.5(6) . .
C9 C8 C7 118.7(6) . .
C9 C8 H8A 120.7 . .
C7 C8 H8A 120.7 . .
N2 C9 C8 123.5(5) . .
N2 C9 H9A 118.2 . .
C8 C9 H9A 118.2 . .
N2 C10 C11 122.6(7) . .
N2 C10 H10A 118.7 . .
C11 C10 H10A 118.7 . .
C7 C11 C10 121.9(6) . .
C7 C11 H11A 119.0 . .
C10 C11 H11A 119.0 . .
N3 C12 C13 121.6(7) . .
N3 C12 H12A 119.2 . .
C13 C12 H12A 119.2 . .
C14 C13 C12 120.3(6) . .
C14 C13 H13A 119.8 . .
C12 C13 H13A 119.8 . .
C13 C14 C15 118.7(6) . .
C13 C14 C17 125.1(6) . .
C15 C14 C17 116.2(6) . .
C16 C15 C14 119.4(7) . .
C16 C15 H15A 120.3 . .
C14 C15 H15A 120.3 . .
N3 C16 C15 122.4(7) . .
N3 C16 H16A 118.8 . .
C15 C16 H16A 118.8 . .
C14 C17 S2 105.7(5) . .
C14 C17 H17A 110.6 . .
S2 C17 H17A 110.6 . .
C14 C17 H17B 110.6 . .
S2 C17 H17B 110.6 . .
H17A C17 H17B 108.7 . .
C19 C18 C22 117.5(5) . .
C19 C18 S2 116.2(5) . .
C22 C18 S2 126.3(5) . .
C20 C19 C18 120.3(6) . .
C20 C19 H19A 119.8 . .
C18 C19 H19A 119.8 . .
N4 C20 C19 124.3(6) . .
N4 C20 H20A 117.8 . .
C19 C20 H20A 117.8 . .
N4 C21 C22 123.5(6) . .
N4 C21 H21A 118.3 . .
C22 C21 H21A 118.3 . .
C18 C22 C21 117.6(6) . .
C18 C22 H22A 121.2 . .
C21 C22 H22A 121.2 . .
N5 C23 C24 121.6(5) . .
N5 C23 H23A 119.2 . .
C24 C23 H23A 119.2 . .
C23 C24 C25 120.9(5) . .
C23 C24 H24A 119.5 . .
C25 C24 H24A 119.5 . .
C24 C25 C26 116.4(5) . .
C24 C25 C28 121.2(5) . .
C26 C25 C28 122.3(5) . .
C27 C26 C25 119.7(5) . .
C27 C26 H26A 120.2 . .
C25 C26 H26A 120.2 . .
N5 C27 C26 123.8(5) . .
N5 C27 H27A 118.1 . .
C26 C27 H27A 118.1 . .
C25 C28 S3 105.7(3) . .
C25 C28 H28A 110.6 . .
S3 C28 H28A 110.6 . .
C25 C28 H28B 110.6 . .
S3 C28 H28B 110.6 . .
H28A C28 H28B 108.7 . .
C33 C29 C30 116.6(5) . .
C33 C29 S3 117.3(4) . .
C30 C29 S3 126.1(4) . .
C31 C30 C29 119.1(5) . .
C31 C30 H30A 120.5 . .
C29 C30 H30A 120.5 . .
N6 C31 C30 124.2(5) . .
N6 C31 H31A 117.9 . .
C30 C31 H31A 117.9 . .
N6 C32 C33 123.9(5) . .
N6 C32 H32A 118.1 . .
C33 C32 H32A 118.1 . .
C32 C33 C29 120.1(5) . .
C32 C33 H33A 119.9 . .
C29 C33 H33A 119.9 . .

loop_
_geom_bond_atom_site_label_1
_geom_bond_atom_site_label_2
_geom_bond_distance
_geom_bond_site_symmetry_2
Ag1 N1 2.148(4) .
Ag1 N3 2.157(4) .
Ag1 O1 2.514(5) .
Ag1 Ag2 3.2164(8) .
Ag2 N4 2.157(4) 2_856
Ag2 N6 2.158(4) 2_665
Ag2 O2 2.516(5) .
Ag3 N5 2.177(4) .
Ag3 N2 2.186(4) 1_645
Ag3 O4 2.517(4) .
Ag3 Ag3 3.3315(12) 2_755
S1 C3 1.754(5) .
S1 C6 1.799(6) .
S2 C18 1.764(6) .
S2 C17 1.822(7) .
S3 C29 1.742(5) .
S3 C28 1.835(5) .
S4 O3 1.439(5) .
S4 O4 1.453(4) .
S4 O2 1.457(5) .
S4 O1 1.488(5) .
N1 C5 1.347(7) .
N1 C1 1.356(6) .
N2 C10 1.329(8) .
N2 C9 1.339(7) .
N2 Ag3 2.186(4) 1_465
N3 C12 1.313(8) .
N3 C16 1.360(9) .
N4 C20 1.320(8) .
N4 C21 1.326(7) .
N4 Ag2 2.157(4) 2_856
N5 C27 1.319(8) .
N5 C23 1.359(7) .
N6 C32 1.333(7) .
N6 C31 1.343(7) .
N6 Ag2 2.158(4) 2_665
C1 C2 1.374(7) .
C1 H1A 0.9300 .
C2 C3 1.373(8) .
C2 H2A 0.9300 .
C3 C4 1.387(7) .
C4 C5 1.364(7) .
C4 H4A 0.9300 .
C5 H5A 0.9300 .
C6 C7 1.498(7) .
C6 H6A 0.9700 .
C6 H6B 0.9700 .
C7 C11 1.345(9) .
C7 C8 1.404(8) .
C8 C9 1.376(7) .
C8 H8A 0.9300 .
C9 H9A 0.9300 .
C10 C11 1.364(9) .
C10 H10A 0.9300 .
C11 H11A 0.9300 .
C12 C13 1.414(9) .
C12 H12A 0.9300 .
C13 C14 1.323(9) .
C13 H13A 0.9300 .
C14 C15 1.378(9) .
C14 C17 1.595(8) .
C15 C16 1.362(8) .
C15 H15A 0.9300 .
C16 H16A 0.9300 .
C17 H17A 0.9700 .
C17 H17B 0.9700 .
C18 C19 1.372(9) .
C18 C22 1.385(9) .
C19 C20 1.351(7) .
C19 H19A 0.9300 .
C20 H20A 0.9300 .
C21 C22 1.413(8) .
C21 H21A 0.9300 .
C22 H22A 0.9300 .
C23 C24 1.371(7) .
C23 H23A 0.9300 .
C24 C25 1.388(8) .
C24 H24A 0.9300 .
C25 C26 1.391(8) .
C25 C28 1.493(7) .
C26 C27 1.372(8) .
C26 H26A 0.9300 .
C27 H27A 0.9300 .
C28 H28A 0.9700 .
C28 H28B 0.9700 .
C29 C33 1.377(7) .
C29 C30 1.407(7) .
C30 C31 1.362(8) .
C30 H30A 0.9300 .
C31 H31A 0.9300 .
C32 C33 1.370(7) .
C32 H32A 0.9300 .
C33 H33A 0.9300 .

loop_
_geom_torsion_atom_site_label_1
_geom_torsion_atom_site_label_2
_geom_torsion_atom_site_label_3
_geom_torsion_atom_site_label_4
_geom_torsion
_geom_torsion_site_symmetry_1
_geom_torsion_site_symmetry_2
_geom_torsion_site_symmetry_3
_geom_torsion_site_symmetry_4
O3 S4 O1 Ag1 83.3(3) . . . .
O4 S4 O1 Ag1 -156.2(2) . . . .
O2 S4 O1 Ag1 -37.1(4) . . . .
O3 S4 O2 Ag2 -46.7(7) . . . .
O4 S4 O2 Ag2 -166.7(5) . . . .
O1 S4 O2 Ag2 73.7(7) . . . .
O3 S4 O4 Ag3 95.7(4) . . . .
O2 S4 O4 Ag3 -143.9(3) . . . .
O1 S4 O4 Ag3 -25.4(4) . . . .
C5 N1 C1 C2 1.3(8) . . . .
Ag1 N1 C1 C2 174.5(4) . . . .
N1 C1 C2 C3 -0.5(9) . . . .
C1 C2 C3 C4 1.0(9) . . . .
C1 C2 C3 S1 -177.6(4) . . . .
C6 S1 C3 C2 -174.4(5) . . . .
C6 S1 C3 C4 7.0(6) . . . .
C2 C3 C4 C5 -2.5(9) . . . .
S1 C3 C4 C5 176.0(5) . . . .
C1 N1 C5 C4 -2.9(9) . . . .
Ag1 N1 C5 C4 -175.8(5) . . . .
C3 C4 C5 N1 3.7(10) . . . .
C3 S1 C6 C7 -175.8(5) . . . .
S1 C6 C7 C11 126.9(7) . . . .
S1 C6 C7 C8 -55.0(7) . . . .
C11 C7 C8 C9 2.0(9) . . . .
C6 C7 C8 C9 -176.1(5) . . . .
C10 N2 C9 C8 -2.2(9) . . . .
Ag3 N2 C9 C8 169.4(4) 1_465 . . .
C7 C8 C9 N2 -0.4(8) . . . .
C9 N2 C10 C11 3.1(11) . . . .
Ag3 N2 C10 C11 -168.8(6) 1_465 . . .
C8 C7 C11 C10 -1.1(11) . . . .
C6 C7 C11 C10 177.1(7) . . . .
N2 C10 C11 C7 -1.5(13) . . . .
C16 N3 C12 C13 -0.1(10) . . . .
Ag1 N3 C12 C13 180.0(5) . . . .
N3 C12 C13 C14 0.1(11) . . . .
C12 C13 C14 C15 -0.3(11) . . . .
C12 C13 C14 C17 -178.6(6) . . . .
C13 C14 C15 C16 0.4(11) . . . .
C17 C14 C15 C16 178.8(6) . . . .
C12 N3 C16 C15 0.2(10) . . . .
Ag1 N3 C16 C15 -179.8(5) . . . .
C14 C15 C16 N3 -0.3(11) . . . .
C13 C14 C17 S2 5.1(9) . . . .
C15 C14 C17 S2 -173.3(5) . . . .
C18 S2 C17 C14 -167.0(4) . . . .
C17 S2 C18 C19 170.1(5) . . . .
C17 S2 C18 C22 -12.6(7) . . . .
C22 C18 C19 C20 0.1(10) . . . .
S2 C18 C19 C20 177.6(5) . . . .
C21 N4 C20 C19 0.8(9) . . . .
Ag2 N4 C20 C19 -173.8(5) 2_856 . . .
C18 C19 C20 N4 -2.3(10) . . . .
C20 N4 C21 C22 2.8(10) . . . .
Ag2 N4 C21 C22 177.4(5) 2_856 . . .
C19 C18 C22 C21 3.2(10) . . . .
S2 C18 C22 C21 -174.0(5) . . . .
N4 C21 C22 C18 -4.9(10) . . . .
C27 N5 C23 C24 0.2(8) . . . .
Ag3 N5 C23 C24 -178.7(4) . . . .
N5 C23 C24 C25 -0.9(8) . . . .
C23 C24 C25 C26 0.3(8) . . . .
C23 C24 C25 C28 -178.0(5) . . . .
C24 C25 C26 C27 0.8(8) . . . .
C28 C25 C26 C27 179.2(5) . . . .
C23 N5 C27 C26 1.0(9) . . . .
Ag3 N5 C27 C26 179.9(5) . . . .
C25 C26 C27 N5 -1.6(9) . . . .
C24 C25 C28 S3 -114.7(5) . . . .
C26 C25 C28 S3 67.0(6) . . . .
C29 S3 C28 C25 160.8(4) . . . .
C28 S3 C29 C33 174.7(5) . . . .
C28 S3 C29 C30 -6.1(6) . . . .
C33 C29 C30 C31 1.5(9) . . . .
S3 C29 C30 C31 -177.7(5) . . . .
C32 N6 C31 C30 1.3(9) . . . .
Ag2 N6 C31 C30 179.5(5) 2_665 . . .
C29 C30 C31 N6 -2.0(10) . . . .
C31 N6 C32 C33 -0.2(9) . . . .
Ag2 N6 C32 C33 -178.5(5) 2_665 . . .
N6 C32 C33 C29 -0.1(9) . . . .
C30 C29 C33 C32 -0.5(9) . . . .
S3 C29 C33 C32 178.7(5) . . . .
